data_7200358
loop_
_publ_author_name
'Liu, Tianfu'
'L\"u, Jian'
'Shi, Linxi'
'Guo, Zhengang'
'Cao, Rong'

_publ_section_title
;
 Conformation control of a flexible 1,4-phenylenediacetate ligand in
 coordination complexes: a rigidity-modulated strategy
;
_journal_issue 4
_journal_name_full CrystEngComm
_journal_page_first 583
_journal_paper_doi 10.1039/b813444h
_journal_volume 11
_journal_year 2009
_chemical_formula_moiety 'C10 H12 Mn O6 '
_chemical_formula_sum 'C10 H12 Mn O6'
_chemical_formula_weight 283.14
_chemical_name_systematic
;
?
;
_space_group_IT_number 14
_symmetry_cell_setting monoclinic
_symmetry_space_group_name_Hall '-P 2ybc'
_symmetry_space_group_name_H-M 'P 1 21/c 1'
_atom_sites_solution_hydrogens geom
_atom_sites_solution_primary direct
_atom_sites_solution_secondary difmap
_audit_creation_method SHELXL-97
_cell_angle_alpha 90.00
_cell_angle_beta 100.850(15)
_cell_angle_gamma 90.00
_cell_formula_units_Z 2
_cell_length_a 9.836(7)
_cell_length_b 6.149(4)
_cell_length_c 8.882(6)
_cell_measurement_reflns_used 2184
_cell_measurement_temperature 298(2)
_cell_measurement_theta_max 27.4526
_cell_measurement_theta_min 3.0825
_cell_volume 527.6(6)
_computing_cell_refinement 'CrystalClear (Rigaku Inc., 2007)'
_computing_data_collection 'CrystalClear (Rigaku Inc., 2007)'
_computing_data_reduction 'CrystalClear (Rigaku Inc., 2007)'
_computing_molecular_graphics 'SHELXS-97 (Sheldrick, 1990)'
_computing_publication_material 'SHELXS-97 (Sheldrick, 1990)'
_computing_structure_refinement 'SHELXL-97 (Sheldrick, 1997)'
_computing_structure_solution 'SHELXS-97 (Sheldrick, 1990)'
_diffrn_ambient_temperature 298(2)
_diffrn_detector_area_resol_mean 13.6612
_diffrn_measured_fraction_theta_full 0.988
_diffrn_measured_fraction_theta_max 0.988
_diffrn_measurement_device_type
;
Mercury70 (2x2 bin mode)
;
_diffrn_measurement_method CCD_Profile_fitting
_diffrn_radiation_monochromator 'Graphite '
_diffrn_radiation_source 'fine-focus sealed tube'
_diffrn_radiation_type 'Mo K\a'
_diffrn_radiation_wavelength 0.71073
_diffrn_reflns_av_R_equivalents 0.0295
_diffrn_reflns_av_sigmaI/netI 0.0268
_diffrn_reflns_limit_h_max 12
_diffrn_reflns_limit_h_min -12
_diffrn_reflns_limit_k_max 7
_diffrn_reflns_limit_k_min -5
_diffrn_reflns_limit_l_max 11
_diffrn_reflns_limit_l_min -11
_diffrn_reflns_number 3878
_diffrn_reflns_theta_full 27.48
_diffrn_reflns_theta_max 27.48
_diffrn_reflns_theta_min 3.93
_diffrn_standards_decay_% 0
_diffrn_standards_interval_count 0
_diffrn_standards_interval_time .
_diffrn_standards_number 1308
_exptl_absorpt_coefficient_mu 1.264
_exptl_absorpt_correction_T_max 0.680
_exptl_absorpt_correction_T_min 0.600
_exptl_absorpt_correction_type multi-scan
_exptl_absorpt_process_details CrystalClear
_exptl_crystal_colour colorless
_exptl_crystal_density_diffrn 1.782
_exptl_crystal_density_method 'not measured'
_exptl_crystal_description block
_exptl_crystal_F_000 282.0
_exptl_crystal_size_max 0.4
_exptl_crystal_size_mid 0.4
_exptl_crystal_size_min 0.3
_refine_diff_density_max 1.629
_refine_diff_density_min -2.167
_refine_diff_density_rms 0.491
_refine_ls_extinction_method none
_refine_ls_goodness_of_fit_ref 1.001
_refine_ls_hydrogen_treatment constr
_refine_ls_matrix_type full
_refine_ls_number_parameters 79
_refine_ls_number_reflns 1189
_refine_ls_number_restraints 0
_refine_ls_restrained_S_all 1.001
_refine_ls_R_factor_all 0.0690
_refine_ls_R_factor_gt 0.0398
_refine_ls_shift/su_max 0.001
_refine_ls_shift/su_mean 0.000
_refine_ls_structure_factor_coef Fsqd
_refine_ls_weighting_details
; calc
[1.00000+0.00000exp(0.00(sin\q/\l)^2^)]/
[\s^2^(Fo^2^)+0.0000+0.0000*P+(0.1600P)^2^+0.0000sin\q/\l]
where P = 0.00000Fo^2^ + 1.00000Fc^2^
;
_refine_ls_weighting_scheme calc
_refine_ls_wR_factor_gt 0.1348
_refine_ls_wR_factor_ref 0.1789
_reflns_number_gt 1076
_reflns_number_total 1203
_reflns_threshold_expression >2sigma(I)
_cod_data_source_file b813444h.txt
_cod_data_source_block 1b
_cod_depositor_comments
;
The following automatic conversions were performed:
'_symmetry_cell_setting' value 'Monoclinic' changed to 'monoclinic'
according to '/home/saulius/struct/CIF-dictionaries/cif_core.dic'
dictionary named 'cif_core.dic' version 2.4.1 from
2010-06-29.

'_exptl_absorpt_correction_type' value 'Multi-scan' changed
to 'multi-scan' according to
'/home/saulius/struct/CIF-dictionaries/cif_core.dic' dictionary named
'cif_core.dic' version 2.4.1 from 2010-06-29.

Automatic conversion script
Id: cif_fix_enum 1527 2010-12-29 10:47:43Z saulius 
;
_cod_original_cell_volume 527.6(7)
_cod_original_sg_symbol_Hall '-P 2ybc '
_cod_original_sg_symbol_H-M P21/c
_cod_database_code 7200358

loop_
_symmetry_equiv_pos_as_xyz
'x, y, z'
'-x, y+1/2, -z+1/2'
'-x, -y, -z'
'x, -y-1/2, z-1/2'

loop_
_atom_site_label
_atom_site_type_symbol
_atom_site_fract_x
_atom_site_fract_y
_atom_site_fract_z
_atom_site_U_iso_or_equiv
_atom_site_adp_type
_atom_site_occupancy
_atom_site_symmetry_multiplicity
_atom_site_calc_flag
_atom_site_refinement_flags
_atom_site_disorder_assembly
_atom_site_disorder_group
Mn1 Mn 0.5000 0.0000 1.0000 0.0230(3) Uani 1 2 d S . .
O1 O 0.67090(17) 0.1033(3) 0.8980(2) 0.0311(5) Uani 1 1 d . . .
C3 C 0.9129(2) 0.3903(4) 0.8791(3) 0.0234(5) Uani 1 1 d . . .
O2 O 0.57303(19) 0.3329(3) 0.7173(2) 0.0396(5) Uani 1 1 d . . .
O3 O 0.6086(2) -0.3029(3) 1.0878(2) 0.0430(6) Uani 1 1 d . . .
C5 C 1.0314(2) 0.2910(4) 0.9604(3) 0.0261(5) Uani 1 1 d . . .
H5 H 1.0542 0.1476 0.9339 0.031 Uiso 1 1 calc R . .
C1 C 0.6774(2) 0.2339(4) 0.7912(3) 0.0230(5) Uani 1 1 d . . .
C4 C 0.8832(2) 0.6017(4) 0.9204(3) 0.0266(6) Uani 1 1 d . . .
H4 H 0.8032 0.6733 0.8660 0.032 Uiso 1 1 calc R . .
C2 C 0.8179(3) 0.2731(4) 0.7507(3) 0.0289(6) Uani 1 1 d . . .
H2B H 0.8070 0.3613 0.6559 0.035 Uiso 1 1 calc R . .
H2A H 0.8598 0.1321 0.7308 0.035 Uiso 1 1 calc R . .

loop_
_atom_site_aniso_label
_atom_site_aniso_U_11
_atom_site_aniso_U_22
_atom_site_aniso_U_33
_atom_site_aniso_U_23
_atom_site_aniso_U_13
_atom_site_aniso_U_12
Mn1 0.0234(4) 0.0247(5) 0.0219(4) 0.00060(13) 0.0073(3) -0.00113(14)
O1 0.0237(9) 0.0425(11) 0.0279(9) 0.0095(7) 0.0073(7) -0.0030(7)
C3 0.0185(11) 0.0311(12) 0.0223(11) 0.0000(8) 0.0079(8) -0.0067(8)
O2 0.0302(10) 0.0544(12) 0.0358(11) 0.0194(9) 0.0099(8) 0.0093(8)
O3 0.0449(12) 0.0425(11) 0.0463(12) 0.0150(9) 0.0204(9) 0.0151(9)
C5 0.0250(12) 0.0254(11) 0.0290(12) -0.0003(8) 0.0079(10) 0.0009(8)
C1 0.0225(11) 0.0279(11) 0.0187(10) -0.0032(7) 0.0038(8) -0.0049(7)
C4 0.0208(11) 0.0304(12) 0.0284(12) 0.0027(9) 0.0045(9) 0.0026(9)
C2 0.0261(12) 0.0418(14) 0.0203(12) -0.0067(8) 0.0087(9) -0.0098(9)

loop_
_atom_type_symbol
_atom_type_description
_atom_type_scat_dispersion_real
_atom_type_scat_dispersion_imag
_atom_type_scat_source
C C 0.0033 0.0016 'International Tables Vol C Tables 4.2.6.8 and 6.1.1.4'
H H 0.0000 0.0000 'International Tables Vol C Tables 4.2.6.8 and 6.1.1.4'
O O 0.0106 0.0060 'International Tables Vol C Tables 4.2.6.8 and 6.1.1.4'
Mn Mn 0.3368 0.7283 'International Tables Vol C Tables 4.2.6.8 and 6.1.1.4'

loop_
_geom_angle_atom_site_label_1
_geom_angle_atom_site_label_2
_geom_angle_atom_site_label_3
_geom_angle
_geom_angle_site_symmetry_1
_geom_angle_site_symmetry_3
_geom_angle_publ_flag
O1 Mn1 O1 180.00(4) . 3_657 ?
O1 Mn1 O2 94.60(8) . 4_566 ?
O1 Mn1 O2 85.40(8) 3_657 4_566 ?
O1 Mn1 O2 85.40(8) . 2_646 ?
O1 Mn1 O2 94.60(8) 3_657 2_646 ?
O2 Mn1 O2 180.0 4_566 2_646 ?
O1 Mn1 O3 88.11(8) . 3_657 ?
O1 Mn1 O3 91.89(8) 3_657 3_657 ?
O2 Mn1 O3 88.40(9) 4_566 3_657 ?
O2 Mn1 O3 91.60(9) 2_646 3_657 ?
O1 Mn1 O3 91.89(8) . . ?
O1 Mn1 O3 88.11(8) 3_657 . ?
O2 Mn1 O3 91.60(9) 4_566 . ?
O2 Mn1 O3 88.40(9) 2_646 . ?
O3 Mn1 O3 180.000(1) 3_657 . ?
C1 O1 Mn1 131.52(16) . . ?
C5 C3 C4 117.9(2) . . ?
C5 C3 C2 121.3(2) . . ?
C4 C3 C2 120.7(2) . . ?
C1 O2 Mn1 141.63(18) . 2_656 ?
C4 C5 C3 121.0(2) 3_767 . ?
O1 C1 O2 123.3(2) . . ?
O1 C1 C2 117.5(2) . . ?
O2 C1 C2 119.2(2) . . ?
C5 C4 C3 121.1(2) 3_767 . ?
C1 C2 C3 111.05(19) . . ?

loop_
_geom_bond_atom_site_label_1
_geom_bond_atom_site_label_2
_geom_bond_distance
_geom_bond_site_symmetry_2
_geom_bond_publ_flag
Mn1 O1 2.150(2) 3_657 ?
Mn1 O2 2.185(2) 4_566 ?
Mn1 O3 2.215(2) 3_657 ?
O1 C1 1.253(3) . ?
C3 C5 1.391(3) . ?
C3 C4 1.397(4) . ?
C3 C2 1.514(3) . ?
O2 C1 1.265(3) . ?
C5 C4 1.388(3) 3_767 ?
C1 C2 1.512(3) . ?
